data_2232892
loop_
_publ_author_name
'Koen, Renier'
'Roodt, Andreas'
'Visser, Hendrik G.'
'Muller, Theunis J.'

_publ_section_title
;
 1,1,1,5,5,5-Hexafluoro-2,4-dimethoxypentane-2,4-diol
;
_journal_coeditor_code PV2464
_journal_issue 12
_journal_name_full 'Acta Crystallographica Section E'
_journal_page_first o3155
_journal_paper_doi 10.1107/S1600536811044813
_journal_volume 67
_journal_year 2011
_chemical_formula_iupac 'C7 H10 F6 O4'
_chemical_formula_moiety 'C7 H10 F6 O4'
_chemical_formula_sum 'C7 H10 F6 O4'
_chemical_formula_weight 272.15
_chemical_name_systematic
;
1,1,1,5,5,5-Hexafluoro-2,4-dimethoxypentane-2,4-diol
;
_space_group_crystal_system monoclinic
_space_group_IT_number 15
_space_group_name_Hall '-C 2yc'
_space_group_name_H-M_alt 'C 1 2/c 1'
_symmetry_space_group_name_Hall '-C 2yc'
_symmetry_space_group_name_H-M 'C 1 2/c 1'
_atom_sites_solution_hydrogens geom
_atom_sites_solution_primary direct
_atom_sites_solution_secondary difmap
_audit_creation_method 'WinGX routine CIF_UPDATE'
_cell_angle_alpha 90
_cell_angle_beta 109.509(5)
_cell_angle_gamma 90
_cell_formula_units_Z 4
_cell_length_a 17.829(5)
_cell_length_b 6.713(5)
_cell_length_c 9.347(5)
_cell_measurement_reflns_used 2123
_cell_measurement_temperature 100(2)
_cell_measurement_theta_max 28.05
_cell_measurement_theta_min 3.27
_cell_volume 1054.5(10)
_computing_cell_refinement 'SAINT-Plus (Bruker, 2007)'
_computing_data_collection 'APEX2 (Bruker, 2007)'
_computing_data_reduction 'SAINT-Plus (Bruker, 2007)'
_computing_molecular_graphics 'DIAMOND (Brandenburg & Putz, 2005)'
_computing_publication_material 'WinGX (Farrugia, 1999)'
_computing_structure_refinement 'SHELXL97 (Sheldrick, 2008)'
_computing_structure_solution 'SIR97 (Altomare <i>et al.</i>, 1999)'
_diffrn_ambient_temperature 100(2)
_diffrn_measured_fraction_theta_full 0.998
_diffrn_measured_fraction_theta_max 0.998
_diffrn_measurement_device_type 'Bruker APEXII CCD'
_diffrn_measurement_method '\f and \w scans'
_diffrn_radiation_monochromator graphite
_diffrn_radiation_type MoK\a
_diffrn_radiation_wavelength 0.71073
_diffrn_reflns_av_R_equivalents 0.0246
_diffrn_reflns_limit_h_max 21
_diffrn_reflns_limit_h_min -23
_diffrn_reflns_limit_k_max 8
_diffrn_reflns_limit_k_min -8
_diffrn_reflns_limit_l_max 12
_diffrn_reflns_limit_l_min -11
_diffrn_reflns_number 5850
_diffrn_reflns_theta_full 28
_diffrn_reflns_theta_max 28
_diffrn_reflns_theta_min 3.76
_exptl_absorpt_coefficient_mu 0.199
_exptl_absorpt_correction_T_max 0.963
_exptl_absorpt_correction_T_min 0.936
_exptl_absorpt_correction_type multi-scan
_exptl_absorpt_process_details '(SADABS; Bruker, 2007)'
_exptl_crystal_colour colourless
_exptl_crystal_density_diffrn 1.714
_exptl_crystal_density_method 'not measured'
_exptl_crystal_description needle
_exptl_crystal_F_000 552
_exptl_crystal_size_max 0.747
_exptl_crystal_size_mid 0.279
_exptl_crystal_size_min 0.187
_refine_diff_density_max 0.393
_refine_diff_density_min -0.244
_refine_ls_extinction_method none
_refine_ls_goodness_of_fit_ref 1.051
_refine_ls_hydrogen_treatment refall
_refine_ls_matrix_type full
_refine_ls_number_parameters 98
_refine_ls_number_reflns 1277
_refine_ls_number_restraints 0
_refine_ls_restrained_S_all 1.051
_refine_ls_R_factor_all 0.04
_refine_ls_R_factor_gt 0.0302
_refine_ls_shift/su_max 0
_refine_ls_shift/su_mean 0
_refine_ls_structure_factor_coef Fsqd
_refine_ls_weighting_details 'calc w=1/[\s^2^(Fo^2^)+(0.0386P)^2^+0.4659P] where P=(Fo^2^+2Fc^2^)/3'
_refine_ls_weighting_scheme calc
_refine_ls_wR_factor_ref 0.0788
_reflns_number_gt 1049
_reflns_number_total 1277
_reflns_threshold_expression I>2\s(I)
_cod_data_source_file pv2464.cif
_cod_data_source_block I
_cod_database_code 2232892
_cod_database_fobs_code 2232892

loop_
_symmetry_equiv_pos_as_xyz
'x, y, z'
'-x, y, -z+1/2'
'x+1/2, y+1/2, z'
'-x+1/2, y+1/2, -z+1/2'
'-x, -y, -z'
'x, -y, z-1/2'
'-x+1/2, -y+1/2, -z'
'x+1/2, -y+1/2, z-1/2'

loop_
_atom_site_type_symbol
_atom_site_label
_atom_site_fract_x
_atom_site_fract_y
_atom_site_fract_z
_atom_site_U_iso_or_equiv
_atom_site_adp_type
_atom_site_calc_flag
_atom_site_refinement_flags
_atom_site_occupancy
F F1 0.67222(4) 0.00201(11) 0.36009(8) 0.0251(2) Uani d . 1
F F2 0.61085(5) -0.06716(11) 0.12475(8) 0.0263(2) Uani d . 1
F F3 0.69105(4) 0.18291(12) 0.18451(9) 0.0286(2) Uani d . 1
O O1 0.59145(5) 0.34897(12) 0.35035(9) 0.0176(2) Uani d . 1
O O2 0.54269(5) 0.31437(13) 0.08511(9) 0.0192(2) Uani d . 1
C C1 0.63589(7) 0.08280(19) 0.22390(13) 0.0192(3) Uani d . 1
C C2 0.56606(7) 0.21774(18) 0.22550(12) 0.0153(3) Uani d . 1
C C3 0.5 0.0899(2) 0.25 0.0150(3) Uani d S 1
C C4 0.64796(10) 0.5018(2) 0.34926(19) 0.0311(3) Uani d . 1
H H3 0.4785(8) 0.008(2) 0.1636(14) 0.016(3) Uiso d . 1
H H4A 0.6446(9) 0.598(3) 0.4222(18) 0.032(4) Uiso d . 1
H H4B 0.6369(10) 0.559(3) 0.251(2) 0.043(5) Uiso d . 1
H H4C 0.7027(13) 0.450(3) 0.383(2) 0.056(6) Uiso d . 1
H H2 0.4960(10) 0.351(3) 0.0706(18) 0.036(5) Uiso d . 1

loop_
_atom_site_aniso_label
_atom_site_aniso_U_11
_atom_site_aniso_U_22
_atom_site_aniso_U_33
_atom_site_aniso_U_12
_atom_site_aniso_U_13
_atom_site_aniso_U_23
F1 0.0227(4) 0.0299(4) 0.0202(4) 0.0092(3) 0.0038(3) 0.0038(3)
F2 0.0285(4) 0.0259(4) 0.0241(4) 0.0068(3) 0.0083(3) -0.0070(3)
F3 0.0198(4) 0.0341(5) 0.0382(5) 0.0039(3) 0.0179(3) 0.0044(3)
O1 0.0171(4) 0.0168(4) 0.0207(4) -0.0048(3) 0.0085(3) -0.0045(3)
O2 0.0164(5) 0.0238(5) 0.0187(4) 0.0031(4) 0.0076(3) 0.0064(3)
C1 0.0181(6) 0.0226(6) 0.0171(6) 0.0024(5) 0.0062(5) -0.0007(4)
C2 0.0159(6) 0.0162(5) 0.0143(6) 0.0011(4) 0.0057(4) 0.0001(4)
C3 0.0149(8) 0.0148(8) 0.0152(8) 0 0.0049(6) 0
C4 0.0336(8) 0.0291(8) 0.0342(8) -0.0165(6) 0.0159(7) -0.0074(6)

loop_
_atom_type_symbol
_atom_type_description
_atom_type_scat_dispersion_real
_atom_type_scat_dispersion_imag
_atom_type_scat_source
C C 0.0033 0.0016 'International Tables Vol C Tables 4.2.6.8 and 6.1.1.4'
H H 0 0 'International Tables Vol C Tables 4.2.6.8 and 6.1.1.4'
F F 0.0171 0.0103 'International Tables Vol C Tables 4.2.6.8 and 6.1.1.4'
O O 0.0106 0.006 'International Tables Vol C Tables 4.2.6.8 and 6.1.1.4'

loop_
_geom_angle_atom_site_label_1
_geom_angle_atom_site_label_2
_geom_angle_atom_site_label_3
_geom_angle_site_symmetry_1
_geom_angle_site_symmetry_3
_geom_angle
C2 O1 C4 . . 118.10(10)
C2 O2 H2 . . 104.9(11)
F1 C1 F2 . . 107.32(11)
F1 C1 F3 . . 107.38(10)
F2 C1 F3 . . 107.00(10)
F1 C1 C2 . . 111.41(10)
F2 C1 C2 . . 111.35(10)
F3 C1 C2 . . 112.12(11)
O2 C2 O1 . . 113.56(11)
O2 C2 C3 . . 113.38(9)
O1 C2 C3 . . 106.02(9)
O2 C2 C1 . . 104.60(9)
O1 C2 C1 . . 109.72(9)
C3 C2 C1 . . 109.55(11)
C2 C3 C2 . 2_655 112.00(14)
C2 C3 H3 . . 108.1(8)
C2 C3 H3 2_655 . 109.8(8)
O1 C4 H4A . . 105.3(10)
O1 C4 H4B . . 111.8(11)
H4A C4 H4B . . 112.1(14)
O1 C4 H4C . . 111.7(12)
H4A C4 H4C . . 107.4(15)
H4B C4 H4C . . 108.4(15)

loop_
_geom_bond_atom_site_label_1
_geom_bond_atom_site_label_2
_geom_bond_site_symmetry_2
_geom_bond_distance
F1 C1 . 1.3354(15)
F2 C1 . 1.3399(16)
F3 C1 . 1.3402(15)
O1 C2 . 1.4107(15)
O1 C4 . 1.4405(17)
O2 C2 . 1.3968(15)
O2 H2 . 0.835(17)
C1 C2 . 1.5438(17)
C2 C3 . 1.5352(15)
C3 C2 2_655 1.5352(15)
C3 H3 . 0.945(13)
C4 H4A . 0.954(17)
C4 H4B . 0.950(17)
C4 H4C . 0.98(2)

loop_
_geom_hbond_atom_site_label_D
_geom_hbond_atom_site_label_H
_geom_hbond_atom_site_label_A
_geom_hbond_site_symmetry_A
_geom_hbond_distance_DH
_geom_hbond_distance_HA
_geom_hbond_distance_DA
_geom_hbond_angle_DHA
O2 H2 O1 2_655 0.835(17) 1.935(17) 2.6648(14) 145.4(16)
O2 H2 O2 5_665 0.835(17) 2.640(17) 3.073(2) 113.7(14)
C4 H4A F3 6_566 0.954(17) 2.741(17) 3.644(2) 158.4(13)
C3 H3 F2 5_655 0.945(13) 2.663(13) 3.4022(17) 135.5(10)
C4 H4A F1 1_565 0.954(17) 2.853(17) 3.383(3) 116.1(11)

loop_
_geom_torsion_atom_site_label_1
_geom_torsion_atom_site_label_2
_geom_torsion_atom_site_label_3
_geom_torsion_atom_site_label_4
_geom_torsion_site_symmetry_4
_geom_torsion
C4 O1 C2 O2 . -48.50(14)
C4 O1 C2 C3 . -173.64(11)
C4 O1 C2 C1 . 68.14(14)
F1 C1 C2 O2 . 170.92(9)
F2 C1 C2 O2 . -69.30(12)
F3 C1 C2 O2 . 50.54(12)
F1 C1 C2 O1 . 48.77(13)
F2 C1 C2 O1 . 168.55(9)
F3 C1 C2 O1 . -71.61(13)
F1 C1 C2 C3 . -67.23(11)
F2 C1 C2 C3 . 52.54(12)
F3 C1 C2 C3 . 172.38(8)
O2 C2 C3 C2 2_655 -71.42(8)
O1 C2 C3 C2 2_655 53.84(6)
C1 C2 C3 C2 2_655 172.17(10)
